data_7005770
loop_
_publ_author_name
'Charkoudian, Louise K.'
'Pham, David M.'
'Kwon, Ashley M.'
'Vangeloff, Abbey D.'
'Franz, Katherine J.'

_publ_section_title
;
 Modifications of boronic ester pro-chelators triggered by hydrogen
 peroxide tune reactivity to inhibit metal-promoted oxidative stress.
;
_journal_issue 43
_journal_name_full 'Dalton transactions (Cambridge, England : 2003)'
_journal_page_first 5031
_journal_page_last 5042
_journal_paper_doi 10.1039/b705199a
_journal_year 2007
_chemical_formula_moiety 'C17 H18 N2 O5'
_chemical_formula_sum 'C17 H18 N2 O5'
_chemical_formula_weight 330.33
_chemical_name_common SBH(OMe)3
_chemical_name_systematic
;
?
;
_space_group_IT_number 14
_symmetry_cell_setting monoclinic
_symmetry_space_group_name_Hall '-P 2ybc'
_symmetry_space_group_name_H-M 'P 1 21/c 1'
_atom_sites_solution_hydrogens geom
_atom_sites_solution_primary direct
_atom_sites_solution_secondary difmap
_audit_creation_method SHELXL-97
_cell_angle_alpha 90.00
_cell_angle_beta 101.262(5)
_cell_angle_gamma 90.00
_cell_formula_units_Z 4
_cell_length_a 14.787(7)
_cell_length_b 13.198(6)
_cell_length_c 8.225(2)
_cell_measurement_reflns_used 632
_cell_measurement_temperature 173(2)
_cell_measurement_theta_max 22.81
_cell_measurement_theta_min 3.48
_cell_volume 1574.3(11)
_computing_cell_refinement SAINT
_computing_data_collection 'Apex II 2.0 Rev.2 (Bruker, 2005)'
_computing_data_reduction 'SAINT 7.12A (Bruker, 2004)'
_computing_molecular_graphics 'SHELXTL 5.1, XP (Sheldrick, 1994)'
_computing_publication_material 'SHELXS-97 (Sheldrick, 1990)'
_computing_structure_refinement 'SHELXL-97 (Sheldrick, 1997)'
_computing_structure_solution 'SHELXS-97 (Sheldrick, 1990)'
_diffrn_ambient_temperature 173(2)
_diffrn_detector_area_resol_mean 8.3
_diffrn_measured_fraction_theta_full 0.977
_diffrn_measured_fraction_theta_max 0.977
_diffrn_measurement_device_type 'Bruker Kappa Apex II'
_diffrn_measurement_method \w
_diffrn_radiation_monochromator graphite
_diffrn_radiation_source 'fine-focus sealed tube'
_diffrn_radiation_type MoK\a
_diffrn_radiation_wavelength 0.71073
_diffrn_reflns_av_R_equivalents 0.0000
_diffrn_reflns_av_sigmaI/netI 0.0836
_diffrn_reflns_limit_h_max 17
_diffrn_reflns_limit_h_min -17
_diffrn_reflns_limit_k_max 15
_diffrn_reflns_limit_k_min 0
_diffrn_reflns_limit_l_max 9
_diffrn_reflns_limit_l_min 0
_diffrn_reflns_number 2811
_diffrn_reflns_theta_full 25.35
_diffrn_reflns_theta_max 25.35
_diffrn_reflns_theta_min 3.39
_diffrn_standards_number 0
_exptl_absorpt_coefficient_mu 0.104
_exptl_absorpt_correction_T_max 0.9948
_exptl_absorpt_correction_T_min 0.9745
_exptl_absorpt_correction_type multi-scan
_exptl_absorpt_process_details 'SADABS 2.10 (Sheldrick, 2004)'
_exptl_crystal_colour Colorless
_exptl_crystal_density_diffrn 1.394
_exptl_crystal_density_method 'not measured'
_exptl_crystal_description Needles
_exptl_crystal_F_000 696
_exptl_crystal_size_max 0.25
_exptl_crystal_size_mid 0.15
_exptl_crystal_size_min 0.05
_refine_diff_density_max 0.234
_refine_diff_density_min -0.226
_refine_diff_density_rms 0.051
_refine_ls_extinction_method none
_refine_ls_goodness_of_fit_ref 0.914
_refine_ls_hydrogen_treatment constr
_refine_ls_matrix_type full
_refine_ls_number_parameters 220
_refine_ls_number_reflns 2811
_refine_ls_number_restraints 0
_refine_ls_restrained_S_all 0.914
_refine_ls_R_factor_all 0.1105
_refine_ls_R_factor_gt 0.0500
_refine_ls_shift/su_max 0.000
_refine_ls_shift/su_mean 0.000
_refine_ls_structure_factor_coef Fsqd
_refine_ls_weighting_details 'calc w=1/[\s^2^(Fo^2^)+(0.0483P)^2^+0.0000P] where P=(Fo^2^+2Fc^2^)/3'
_refine_ls_weighting_scheme calc
_refine_ls_wR_factor_gt 0.0950
_refine_ls_wR_factor_ref 0.1092
_reflns_number_gt 1585
_reflns_number_total 2811
_reflns_threshold_expression I>2\s(I)
_cod_data_source_file b705199a.txt
_cod_data_source_block dp224
_cod_depositor_comments
;
The following automatic conversions were performed:
'_symmetry_cell_setting' value 'Monoclinic' changed to 'monoclinic'
according to '/home/saulius/struct/CIF-dictionaries/cif_core.dic'
dictionary named 'cif_core.dic' version 2.4.1 from
2010-06-29.

'_exptl_absorpt_correction_type' value 'Multi-scan' changed
to 'multi-scan' according to
'/home/saulius/struct/CIF-dictionaries/cif_core.dic' dictionary named
'cif_core.dic' version 2.4.1 from 2010-06-29.

Automatic conversion script
Id: cif_fix_enum 1527 2010-12-29 10:47:43Z saulius 
;
_cod_original_cell_volume 1574.2(11)
_cod_original_sg_symbol_H-M 'P 21/c'
_cod_database_code 7005770

loop_
_symmetry_equiv_pos_as_xyz
'x, y, z'
'-x, y+1/2, -z+1/2'
'-x, -y, -z'
'x, -y-1/2, z-1/2'

loop_
_atom_site_label
_atom_site_type_symbol
_atom_site_fract_x
_atom_site_fract_y
_atom_site_fract_z
_atom_site_U_iso_or_equiv
_atom_site_adp_type
_atom_site_occupancy
_atom_site_symmetry_multiplicity
_atom_site_calc_flag
_atom_site_refinement_flags
_atom_site_disorder_assembly
_atom_site_disorder_group
O1 O 0.73148(13) 0.35355(13) 0.7380(2) 0.0297(5) Uani 1 1 d . . .
O2 O 0.81476(13) 0.63709(13) 0.3529(2) 0.0381(5) Uani 1 1 d . . .
O3 O 0.92941(13) 0.54502(13) 0.1882(2) 0.0343(5) Uani 1 1 d . . .
O4 O 0.96986(13) 0.35086(13) 0.2343(2) 0.0325(5) Uani 1 1 d . . .
O5 O 0.56586(12) 0.10657(13) 0.8328(2) 0.0311(5) Uani 1 1 d . . .
H5A H 0.6012 0.1458 0.7942 0.037 Uiso 1 1 calc R . .
N1 N 0.67678(14) 0.16292(15) 0.6312(2) 0.0227(5) Uani 1 1 d . . .
N2 N 0.72535(14) 0.22770(15) 0.5492(2) 0.0225(5) Uani 1 1 d . . .
H2A H 0.7401 0.2080 0.4556 0.027 Uiso 1 1 calc R . .
C1 C 0.56228(17) 0.01630(19) 0.7547(3) 0.0230(6) Uani 1 1 d . . .
C2 C 0.50750(19) -0.0579(2) 0.8017(3) 0.0311(7) Uani 1 1 d . . .
H2B H 0.4729 -0.0444 0.8851 0.037 Uiso 1 1 calc R . .
C3 C 0.50282(19) -0.1510(2) 0.7284(3) 0.0323(7) Uani 1 1 d . . .
H3A H 0.4650 -0.2021 0.7619 0.039 Uiso 1 1 calc R . .
C4 C 0.55248(19) -0.1720(2) 0.6060(3) 0.0327(7) Uani 1 1 d . . .
H4A H 0.5501 -0.2375 0.5572 0.039 Uiso 1 1 calc R . .
C5 C 0.60478(18) -0.09732(19) 0.5565(3) 0.0283(7) Uani 1 1 d . . .
H5B H 0.6375 -0.1109 0.4703 0.034 Uiso 1 1 calc R . .
C6 C 0.61145(17) -0.00226(18) 0.6287(3) 0.0213(6) Uani 1 1 d . . .
C7 C 0.66454(17) 0.07468(19) 0.5671(3) 0.0234(6) Uani 1 1 d . . .
H7A H 0.6918 0.0593 0.4745 0.028 Uiso 1 1 calc R . .
C8 C 0.75059(18) 0.31973(19) 0.6084(3) 0.0218(6) Uani 1 1 d . . .
C9 C 0.80222(17) 0.37930(19) 0.5041(3) 0.0211(6) Uani 1 1 d . . .
C10 C 0.78587(17) 0.48109(19) 0.4888(3) 0.0238(6) Uani 1 1 d . . .
H10A H 0.7463 0.5133 0.5510 0.029 Uiso 1 1 calc R . .
C11 C 0.82781(18) 0.53650(18) 0.3816(3) 0.0256(6) Uani 1 1 d . . .
C12 C 0.88706(18) 0.4898(2) 0.2941(3) 0.0257(6) Uani 1 1 d . . .
C13 C 0.90736(17) 0.38910(19) 0.3189(3) 0.0235(6) Uani 1 1 d . . .
C14 C 0.86410(17) 0.33244(19) 0.4224(3) 0.0236(6) Uani 1 1 d . . .
H14A H 0.8767 0.2621 0.4374 0.028 Uiso 1 1 calc R . .
C15 C 0.7564(2) 0.6882(2) 0.4427(4) 0.0428(8) Uani 1 1 d . . .
H15A H 0.7540 0.7603 0.4137 0.064 Uiso 1 1 calc R . .
H15C H 0.7805 0.6805 0.5618 0.064 Uiso 1 1 calc R . .
H15D H 0.6942 0.6594 0.4150 0.064 Uiso 1 1 calc R . .
C16 C 0.8880(2) 0.5328(2) 0.0183(4) 0.0428(8) Uani 1 1 d . . .
H16B H 0.9269 0.5647 -0.0509 0.064 Uiso 1 1 calc R . .
H16C H 0.8270 0.5649 -0.0032 0.064 Uiso 1 1 calc R . .
H16A H 0.8814 0.4605 -0.0081 0.064 Uiso 1 1 calc R . .
C17 C 1.00755(19) 0.2543(2) 0.2851(3) 0.0332(7) Uani 1 1 d . . .
H17B H 1.0561 0.2377 0.2236 0.050 Uiso 1 1 calc R . .
H17C H 0.9588 0.2030 0.2627 0.050 Uiso 1 1 calc R . .
H17D H 1.0337 0.2557 0.4041 0.050 Uiso 1 1 calc R . .

loop_
_atom_site_aniso_label
_atom_site_aniso_U_11
_atom_site_aniso_U_22
_atom_site_aniso_U_33
_atom_site_aniso_U_23
_atom_site_aniso_U_13
_atom_site_aniso_U_12
O1 0.0421(12) 0.0308(11) 0.0200(10) 0.0009(8) 0.0151(9) 0.0011(9)
O2 0.0426(12) 0.0220(11) 0.0576(13) 0.0017(10) 0.0292(11) 0.0014(9)
O3 0.0383(12) 0.0294(11) 0.0410(13) 0.0033(9) 0.0218(10) -0.0072(9)
O4 0.0353(11) 0.0285(11) 0.0405(12) 0.0040(9) 0.0238(10) 0.0062(9)
O5 0.0407(12) 0.0276(11) 0.0298(11) -0.0038(9) 0.0188(9) -0.0103(9)
N1 0.0237(12) 0.0241(13) 0.0216(12) 0.0052(10) 0.0072(10) -0.0031(10)
N2 0.0278(13) 0.0248(12) 0.0185(11) -0.0002(10) 0.0133(10) -0.0050(10)
C1 0.0295(16) 0.0197(14) 0.0192(14) 0.0004(12) 0.0034(13) -0.0023(12)
C2 0.0348(18) 0.0347(17) 0.0248(16) 0.0002(13) 0.0086(14) -0.0092(14)
C3 0.0347(17) 0.0312(17) 0.0286(16) 0.0072(13) 0.0006(14) -0.0099(14)
C4 0.0386(18) 0.0222(16) 0.0355(17) -0.0035(13) 0.0026(15) -0.0039(14)
C5 0.0321(16) 0.0278(16) 0.0262(15) -0.0009(13) 0.0084(13) 0.0019(13)
C6 0.0219(14) 0.0229(15) 0.0186(14) 0.0029(11) 0.0026(12) -0.0014(12)
C7 0.0248(15) 0.0280(16) 0.0183(14) 0.0009(12) 0.0069(12) 0.0035(12)
C8 0.0237(15) 0.0240(15) 0.0185(14) 0.0039(12) 0.0058(12) 0.0025(12)
C9 0.0232(15) 0.0228(15) 0.0173(14) -0.0015(11) 0.0040(12) -0.0027(12)
C10 0.0240(15) 0.0248(15) 0.0256(15) -0.0047(12) 0.0118(13) -0.0010(12)
C11 0.0278(16) 0.0156(14) 0.0346(16) -0.0001(12) 0.0095(14) -0.0023(12)
C12 0.0255(15) 0.0249(15) 0.0299(16) 0.0013(12) 0.0132(13) -0.0043(12)
C13 0.0210(15) 0.0263(16) 0.0251(15) -0.0022(12) 0.0092(13) 0.0002(12)
C14 0.0276(15) 0.0200(14) 0.0243(14) 0.0006(12) 0.0078(13) 0.0012(12)
C15 0.0446(19) 0.0277(17) 0.062(2) -0.0072(15) 0.0254(18) -0.0012(15)
C16 0.045(2) 0.051(2) 0.0354(19) 0.0151(15) 0.0161(16) -0.0025(16)
C17 0.0323(17) 0.0362(18) 0.0337(17) 0.0047(13) 0.0131(14) 0.0115(13)

loop_
_atom_type_symbol
_atom_type_description
_atom_type_scat_dispersion_real
_atom_type_scat_dispersion_imag
_atom_type_scat_source
C C 0.0033 0.0016 'International Tables Vol C Tables 4.2.6.8 and 6.1.1.4'
H H 0.0000 0.0000 'International Tables Vol C Tables 4.2.6.8 and 6.1.1.4'
N N 0.0061 0.0033 'International Tables Vol C Tables 4.2.6.8 and 6.1.1.4'
O O 0.0106 0.0060 'International Tables Vol C Tables 4.2.6.8 and 6.1.1.4'

loop_
_geom_angle_atom_site_label_1
_geom_angle_atom_site_label_2
_geom_angle_atom_site_label_3
_geom_angle
_geom_angle_site_symmetry_1
_geom_angle_site_symmetry_3
_geom_angle_publ_flag
C11 O2 C15 117.2(2) . . ?
C12 O3 C16 113.6(2) . . ?
C13 O4 C17 116.70(19) . . ?
C1 O5 H5A 109.5 . . ?
C7 N1 N2 114.2(2) . . ?
C8 N2 N1 121.5(2) . . ?
C8 N2 H2A 119.2 . . ?
N1 N2 H2A 119.2 . . ?
O5 C1 C2 117.8(2) . . ?
O5 C1 C6 122.0(2) . . ?
C2 C1 C6 120.3(2) . . ?
C3 C2 C1 120.0(3) . . ?
C3 C2 H2B 120.0 . . ?
C1 C2 H2B 120.0 . . ?
C2 C3 C4 120.8(3) . . ?
C2 C3 H3A 119.6 . . ?
C4 C3 H3A 119.6 . . ?
C5 C4 C3 119.0(3) . . ?
C5 C4 H4A 120.5 . . ?
C3 C4 H4A 120.5 . . ?
C4 C5 C6 121.7(2) . . ?
C4 C5 H5B 119.2 . . ?
C6 C5 H5B 119.2 . . ?
C5 C6 C1 118.2(2) . . ?
C5 C6 C7 119.2(2) . . ?
C1 C6 C7 122.5(2) . . ?
N1 C7 C6 122.9(2) . . ?
N1 C7 H7A 118.6 . . ?
C6 C7 H7A 118.6 . . ?
O1 C8 N2 123.2(2) . . ?
O1 C8 C9 122.5(2) . . ?
N2 C8 C9 114.3(2) . . ?
C10 C9 C14 121.2(2) . . ?
C10 C9 C8 118.2(2) . . ?
C14 C9 C8 120.6(2) . . ?
C9 C10 C11 119.0(2) . . ?
C9 C10 H10A 120.5 . . ?
C11 C10 H10A 120.5 . . ?
O2 C11 C12 115.4(2) . . ?
O2 C11 C10 124.3(2) . . ?
C12 C11 C10 120.3(2) . . ?
C13 C12 O3 119.7(2) . . ?
C13 C12 C11 119.8(2) . . ?
O3 C12 C11 120.4(2) . . ?
O4 C13 C12 115.8(2) . . ?
O4 C13 C14 123.9(2) . . ?
C12 C13 C14 120.2(2) . . ?
C13 C14 C9 119.2(2) . . ?
C13 C14 H14A 120.4 . . ?
C9 C14 H14A 120.4 . . ?
O2 C15 H15A 109.5 . . ?
O2 C15 H15C 109.5 . . ?
H15A C15 H15C 109.5 . . ?
O2 C15 H15D 109.5 . . ?
H15A C15 H15D 109.5 . . ?
H15C C15 H15D 109.5 . . ?
O3 C16 H16B 109.5 . . ?
O3 C16 H16C 109.5 . . ?
H16B C16 H16C 109.5 . . ?
O3 C16 H16A 109.5 . . ?
H16B C16 H16A 109.5 . . ?
H16C C16 H16A 109.5 . . ?
O4 C17 H17B 109.5 . . ?
O4 C17 H17C 109.5 . . ?
H17B C17 H17C 109.5 . . ?
O4 C17 H17D 109.5 . . ?
H17B C17 H17D 109.5 . . ?
H17C C17 H17D 109.5 . . ?

loop_
_geom_bond_atom_site_label_1
_geom_bond_atom_site_label_2
_geom_bond_distance
_geom_bond_site_symmetry_2
_geom_bond_publ_flag
O1 C8 1.238(3) . ?
O2 C11 1.356(3) . ?
O2 C15 1.413(3) . ?
O3 C12 1.376(3) . ?
O3 C16 1.421(3) . ?
O4 C13 1.358(3) . ?
O4 C17 1.421(3) . ?
O5 C1 1.349(3) . ?
O5 H5A 0.8400 . ?
N1 C7 1.277(3) . ?
N1 N2 1.375(3) . ?
N2 C8 1.334(3) . ?
N2 H2A 0.8800 . ?
C1 C2 1.373(4) . ?
C1 C6 1.399(3) . ?
C2 C3 1.365(4) . ?
C2 H2B 0.9500 . ?
C3 C4 1.386(4) . ?
C3 H3A 0.9500 . ?
C4 C5 1.363(4) . ?
C4 H4A 0.9500 . ?
C5 C6 1.383(3) . ?
C5 H5B 0.9500 . ?
C6 C7 1.435(3) . ?
C7 H7A 0.9500 . ?
C8 C9 1.481(3) . ?
C9 C10 1.366(4) . ?
C9 C14 1.382(3) . ?
C10 C11 1.383(3) . ?
C10 H10A 0.9500 . ?
C11 C12 1.383(4) . ?
C12 C13 1.369(3) . ?
C13 C14 1.381(3) . ?
C14 H14A 0.9500 . ?
C15 H15A 0.9800 . ?
C15 H15C 0.9800 . ?
C15 H15D 0.9800 . ?
C16 H16B 0.9800 . ?
C16 H16C 0.9800 . ?
C16 H16A 0.9800 . ?
C17 H17B 0.9800 . ?
C17 H17C 0.9800 . ?
C17 H17D 0.9800 . ?

loop_
_geom_hbond_atom_site_label_D
_geom_hbond_atom_site_label_H
_geom_hbond_atom_site_label_A
_geom_hbond_distance_DH
_geom_hbond_distance_HA
_geom_hbond_distance_DA
_geom_hbond_angle_DHA
_geom_hbond_site_symmetry_A
O5 H5A N1 0.84 1.92 2.656(3) 145.7 .
N2 H2A O1 0.88 1.95 2.793(3) 160.9 4_565

loop_
_geom_torsion_atom_site_label_1
_geom_torsion_atom_site_label_2
_geom_torsion_atom_site_label_3
_geom_torsion_atom_site_label_4
_geom_torsion
_geom_torsion_site_symmetry_1
_geom_torsion_site_symmetry_2
_geom_torsion_site_symmetry_3
_geom_torsion_site_symmetry_4
_geom_torsion_publ_flag
C7 N1 N2 C8 -174.3(2) . . . . ?
O5 C1 C2 C3 -178.9(2) . . . . ?
C6 C1 C2 C3 1.8(4) . . . . ?
C1 C2 C3 C4 -0.3(4) . . . . ?
C2 C3 C4 C5 -1.5(4) . . . . ?
C3 C4 C5 C6 1.8(4) . . . . ?
C4 C5 C6 C1 -0.4(4) . . . . ?
C4 C5 C6 C7 -177.5(2) . . . . ?
O5 C1 C6 C5 179.3(2) . . . . ?
C2 C1 C6 C5 -1.4(4) . . . . ?
O5 C1 C6 C7 -3.8(4) . . . . ?
C2 C1 C6 C7 175.6(3) . . . . ?
N2 N1 C7 C6 -176.6(2) . . . . ?
C5 C6 C7 N1 -177.3(2) . . . . ?
C1 C6 C7 N1 5.7(4) . . . . ?
N1 N2 C8 O1 -0.9(4) . . . . ?
N1 N2 C8 C9 -179.9(2) . . . . ?
O1 C8 C9 C10 -36.7(4) . . . . ?
N2 C8 C9 C10 142.3(2) . . . . ?
O1 C8 C9 C14 144.4(3) . . . . ?
N2 C8 C9 C14 -36.7(3) . . . . ?
C14 C9 C10 C11 4.1(4) . . . . ?
C8 C9 C10 C11 -174.8(2) . . . . ?
C15 O2 C11 C12 -178.5(2) . . . . ?
C15 O2 C11 C10 1.9(4) . . . . ?
C9 C10 C11 O2 178.1(2) . . . . ?
C9 C10 C11 C12 -1.5(4) . . . . ?
C16 O3 C12 C13 81.2(3) . . . . ?
C16 O3 C12 C11 -102.0(3) . . . . ?
O2 C11 C12 C13 177.6(2) . . . . ?
C10 C11 C12 C13 -2.7(4) . . . . ?
O2 C11 C12 O3 0.9(4) . . . . ?
C10 C11 C12 O3 -179.5(2) . . . . ?
C17 O4 C13 C12 166.2(2) . . . . ?
C17 O4 C13 C14 -14.9(4) . . . . ?
O3 C12 C13 O4 0.1(4) . . . . ?
C11 C12 C13 O4 -176.7(2) . . . . ?
O3 C12 C13 C14 -178.8(2) . . . . ?
C11 C12 C13 C14 4.4(4) . . . . ?
O4 C13 C14 C9 179.3(2) . . . . ?
C12 C13 C14 C9 -1.8(4) . . . . ?
C10 C9 C14 C13 -2.5(4) . . . . ?
C8 C9 C14 C13 176.5(2) . . . . ?

loop_
_cod_related_entry_id
_cod_related_entry_database
_cod_related_entry_code
1 ChemSpider 12666329
